data_1540402
loop_
_publ_author_name
'Mlate\<cek, Martin'
'Dost\'al, Libor'
'R\%u\<zi\<ckov\'a, Zde\<nka'
'Honz\'i\<cek, Jan'
'Holubov\'a, Jana'
'Erben, Milan'

_publ_section_title
;
 The first scorpionate ligand based on diazaphosphole.
;
_journal_issue 46
_journal_name_full 'Dalton transactions (Cambridge, England : 2003)'
_journal_page_first 20242
_journal_page_last 20253
_journal_paper_doi 10.1039/c5dt03589a
_journal_volume 44
_journal_year 2015
_chemical_formula_moiety 'C15 H11 B Mn N6 O3 P3'
_chemical_formula_sum 'C15 H11 B Mn N6 O3 P3'
_chemical_formula_weight 481.96
_chemical_name_systematic
;
 ?
;
_space_group_crystal_system monoclinic
_space_group_IT_number 14
_space_group_name_Hall '-P 2ybc'
_space_group_name_H-M_alt 'P 1 21/c 1'
_symmetry_space_group_name_Hall '-P 2ybc'
_symmetry_space_group_name_H-M 'P 1 21/c 1'
_atom_sites_solution_hydrogens difmap
_audit_creation_method SHELXL-97
_audit_update_record
;
2015-08-05 deposited with the CCDC.
2015-10-20 downloaded from the CCDC.
;
_cell_angle_alpha 90
_cell_angle_beta 112.579(5)
_cell_angle_gamma 90
_cell_formula_units_Z 8
_cell_length_a 16.9620(9)
_cell_length_b 10.4820(7)
_cell_length_c 24.6311(14)
_cell_measurement_reflns_used 29452
_cell_measurement_temperature 150(1)
_cell_measurement_theta_max 27.5
_cell_measurement_theta_min 1
_cell_volume 4043.6(4)
_computing_cell_refinement 'COLLECT and DENZO'
_computing_data_collection 'COLLECT (Hooft, 1998) and DENZO (Otwinowski & Minor, 1997)'
_computing_data_reduction 'COLLECT and DENZO'
_computing_molecular_graphics 'PLATON (Spek, 2003)'
_computing_publication_material 'SHELXL-97 (Sheldrick, 2008)'
_computing_structure_refinement 'SHELXL-2013 (Sheldrick, 2013)'
_computing_structure_solution 'SIR92 (Altomare et al., 1994)'
_diffrn_ambient_temperature 150(1)
_diffrn_detector_area_resol_mean 9.091
_diffrn_measured_fraction_theta_full 0.984
_diffrn_measured_fraction_theta_max 0.963
_diffrn_measurement_device_type 'Bruker Nonius KappaCCD area detector'
_diffrn_measurement_method '\f and \w scans to fill the Ewald sphere'
_diffrn_radiation_monochromator graphite
_diffrn_radiation_source 'fine-focus sealed tube'
_diffrn_radiation_type MoK\a
_diffrn_radiation_wavelength 0.71073
_diffrn_reflns_av_R_equivalents 0.0345
_diffrn_reflns_av_unetI/netI 0.0296
_diffrn_reflns_laue_measured_fraction_full 0.984
_diffrn_reflns_laue_measured_fraction_max 0.963
_diffrn_reflns_limit_h_max 20
_diffrn_reflns_limit_h_min -22
_diffrn_reflns_limit_k_max 12
_diffrn_reflns_limit_k_min -13
_diffrn_reflns_limit_l_max 31
_diffrn_reflns_limit_l_min -31
_diffrn_reflns_number 29387
_diffrn_reflns_point_group_measured_fraction_full 0.984
_diffrn_reflns_point_group_measured_fraction_max 0.963
_diffrn_reflns_theta_full 25.242
_diffrn_reflns_theta_max 27.499
_diffrn_reflns_theta_min 2.139
_diffrn_standards_number 0
_exptl_absorpt_coefficient_mu 0.920
_exptl_absorpt_correction_T_max 0.856
_exptl_absorpt_correction_T_min 0.776
_exptl_absorpt_correction_type integration
_exptl_absorpt_process_details
;
Gaussian integration (Coppens, 1970)
;
_exptl_crystal_colour yellow
_exptl_crystal_density_diffrn 1.583
_exptl_crystal_description block
_exptl_crystal_F_000 1936
_exptl_crystal_size_max 0.51
_exptl_crystal_size_mid 0.33
_exptl_crystal_size_min 0.25
_refine_diff_density_max 0.664
_refine_diff_density_min -0.563
_refine_diff_density_rms 0.073
_refine_ls_extinction_method none
_refine_ls_goodness_of_fit_ref 1.174
_refine_ls_hydrogen_treatment constr
_refine_ls_matrix_type full
_refine_ls_number_parameters 541
_refine_ls_number_reflns 8927
_refine_ls_number_restraints 73
_refine_ls_restrained_S_all 1.170
_refine_ls_R_factor_all 0.0717
_refine_ls_R_factor_gt 0.0407
_refine_ls_shift/su_max 0.001
_refine_ls_shift/su_mean 0.000
_refine_ls_structure_factor_coef Fsqd
_refine_ls_weighting_details 'w=1/[\s^2^(Fo^2^)+(0.0220P)^2^+6.9083P] where P=(Fo^2^+2Fc^2^)/3'
_refine_ls_weighting_scheme calc
_refine_ls_wR_factor_gt 0.0825
_refine_ls_wR_factor_ref 0.1062
_reflns_Friedel_coverage 0.000
_reflns_number_gt 6447
_reflns_number_total 8927
_reflns_threshold_expression 'I > 2\s(I)'
_cod_data_source_file c5dt03589a1.cif
_cod_data_source_block shelxl
_cod_depositor_comments 'Adding full bibliography for 1540394--1540403.cif.'
_cod_database_code 1540402
_shelx_space_group_comment
;
The symmetry employed for this shelxl refinement is uniquely defined
by the following loop, which should always be used as a source of
symmetry information in preference to the above space-group names.
They are only intended as comments.
;
_shelxl_version_number 2013-4

loop_
_space_group_symop_operation_xyz
'x, y, z'
'-x, y+1/2, -z+1/2'
'-x, -y, -z'
'x, -y-1/2, z-1/2'

loop_
_atom_site_label
_atom_site_type_symbol
_atom_site_fract_x
_atom_site_fract_y
_atom_site_fract_z
_atom_site_U_iso_or_equiv
_atom_site_adp_type
_atom_site_occupancy
_atom_site_site_symmetry_order
_atom_site_calc_flag
_atom_site_refinement_flags_posn
_atom_site_refinement_flags_adp
_atom_site_refinement_flags_occupancy
_atom_site_disorder_assembly
_atom_site_disorder_group
Mn2 Mn 0.48172(3) 0.28866(5) 0.15964(2) 0.02911(12) Uani 1 1 d . . . . .
Mn1 Mn -0.00029(3) 0.70615(4) 0.16705(2) 0.02545(11) Uani 1 1 d . . . . .
P2 P 0.11257(5) 0.63811(8) 0.02629(3) 0.02611(17) Uani 1 1 d . . . . .
P4 P 0.61300(5) 0.36239(8) 0.02951(3) 0.02797(17) Uani 1 1 d . . . . .
P3 P -0.15415(5) 1.07402(9) 0.09576(4) 0.03291(19) Uani 1 1 d . . . . .
P6 P 0.34248(5) -0.08945(9) 0.08764(4) 0.0358(2) Uani 1 1 d . . . . .
P1 P 0.24583(7) 0.88566(9) 0.30145(4) 0.0433(2) Uani 1 1 d . . . . .
P5 P 0.72321(7) 0.12356(9) 0.30486(4) 0.0452(3) Uani 1 1 d . . . . .
O4 O 0.33915(16) 0.4393(2) 0.07661(12) 0.0473(6) Uani 1 1 d . U . . .
O1 O 0.09269(19) 0.4687(2) 0.21809(12) 0.0551(7) Uani 1 1 d . U . . .
N12 N 0.48718(14) 0.0282(2) 0.11583(9) 0.0193(5) Uani 1 1 d . . . . .
N7 N 0.54084(14) 0.2895(2) 0.10090(9) 0.0213(5) Uani 1 1 d . . . . .
N6 N -0.00711(14) 0.9664(2) 0.11949(9) 0.0193(5) Uani 1 1 d . . . . .
N2 N 0.13855(14) 0.9036(2) 0.19339(9) 0.0207(5) Uani 1 1 d . . . . .
N4 N 0.08867(13) 0.8139(2) 0.09253(9) 0.0165(4) Uani 1 1 d . . . . .
N5 N -0.05442(14) 0.8765(2) 0.13355(10) 0.0238(5) Uani 1 1 d . . . . .
N3 N 0.04944(13) 0.7089(2) 0.10302(9) 0.0198(5) Uani 1 1 d . . . . .
N10 N 0.62650(15) 0.0997(2) 0.19458(10) 0.0243(5) Uani 1 1 d . . . . .
C107 C 0.62323(16) -0.0609(3) 0.10869(11) 0.0189(5) Uani 1 1 d . . . . .
C112 C 0.61005(17) -0.0807(3) 0.04926(12) 0.0233(6) Uani 1 1 d . . . . .
H112 H 0.5841 -0.0167 0.0222 0.028 Uiso 1 1 d R U . . .
N8 N 0.58477(13) 0.1863(2) 0.09366(9) 0.0187(5) Uani 1 1 d . . . . .
C6 C -0.05041(17) 1.0749(3) 0.09965(12) 0.0236(6) Uani 1 1 d . . . . .
H6 H -0.0264 1.1454 0.0889 0.028 Uiso 1 1 d R U . . .
C7 C 0.12230(16) 1.0639(2) 0.10499(11) 0.0180(5) Uani 1 1 d . . . . .
N1 N 0.10242(16) 0.8159(2) 0.21776(10) 0.0269(5) Uani 1 1 d . . . . .
C111 C 0.63408(19) -0.1919(3) 0.02966(13) 0.0293(6) Uani 1 1 d . . . . .
H111 H 0.6253 -0.2007 -0.0098 0.035 Uiso 1 1 d R U . . .
N11 N 0.43451(15) 0.1158(2) 0.12524(10) 0.0251(5) Uani 1 1 d . . . . .
C109 C 0.68291(19) -0.2761(3) 0.12667(14) 0.0300(7) Uani 1 1 d . . . . .
H109 H 0.7070 -0.3422 0.1530 0.036 Uiso 1 1 d R U . . .
C3 C 0.05554(17) 0.6113(3) 0.07079(12) 0.0234(6) Uani 1 1 d . . . . .
H3 H 0.0308 0.5327 0.0718 0.028 Uiso 1 1 d R U . . .
N9 N 0.58399(17) 0.1846(2) 0.21539(10) 0.0300(6) Uani 1 1 d . . . . .
C113 C 0.3933(2) 0.3792(3) 0.10823(15) 0.0332(7) Uani 1 1 d . U . . .
C103 C 0.6266(2) 0.2036(3) 0.27246(13) 0.0404(8) Uani 1 1 d . . . . .
H103 H 0.6058 0.2571 0.2940 0.048 Uiso 1 1 d R U . . .
C102 C 0.62705(16) 0.2108(3) 0.05875(12) 0.0226(6) Uani 1 1 d . . . . .
H102 H 0.6615 0.1506 0.0509 0.027 Uiso 1 1 d R U . . .
C104 C 0.7012(2) 0.0619(3) 0.23555(13) 0.0312(7) Uani 1 1 d . . . . .
H104 H 0.7381 0.0069 0.2273 0.037 Uiso 1 1 d R U . . .
B1 B 0.08816(18) 0.9392(3) 0.12719(13) 0.0186(6) Uani 1 1 d . . . . .
C11 C 0.12690(19) 1.1935(3) 0.02391(13) 0.0290(6) Uani 1 1 d . . . . .
H11 H 0.1166 1.2010 -0.0159 0.035 Uiso 1 1 d R U . . .
C9 C 0.17632(19) 1.2820(3) 0.11999(14) 0.0304(7) Uani 1 1 d . . . . .
H9 H 0.1989 1.3502 0.1454 0.036 Uiso 1 1 d R U . . .
C108 C 0.65886(18) -0.1647(3) 0.14604(13) 0.0250(6) Uani 1 1 d . . . . .
H108 H 0.6664 -0.1580 0.1854 0.030 Uiso 1 1 d R U . . .
C105 C 0.35712(19) 0.0676(3) 0.11234(14) 0.0323(7) Uani 1 1 d . . . . .
H105 H 0.3133 0.1149 0.1164 0.039 Uiso 1 1 d R U . . .
C8 C 0.15603(17) 1.1693(3) 0.14148(13) 0.0244(6) Uani 1 1 d . . . . .
H8 H 0.1648 1.1640 0.1811 0.029 Uiso 1 1 d R U . . .
C106 C 0.44844(17) -0.0839(3) 0.09679(12) 0.0244(6) Uani 1 1 d . . . . .
H106 H 0.4765 -0.1535 0.0890 0.029 Uiso 1 1 d R U . . .
C5 C -0.13214(19) 0.9191(3) 0.12336(14) 0.0325(7) Uani 1 1 d . . . . .
H5 H -0.1726 0.8697 0.1307 0.039 Uiso 1 1 d R U . . .
C101 C 0.54917(18) 0.3872(3) 0.06937(12) 0.0251(6) Uani 1 1 d . . . . .
H101 H 0.5223 0.4649 0.0686 0.030 Uiso 1 1 d R U . . .
O2 O -0.14710(16) 0.5518(3) 0.09095(13) 0.0507(7) Uani 1 1 d . U . . .
C12 C 0.10627(17) 1.0820(3) 0.04524(12) 0.0237(6) Uani 1 1 d . . . . .
H12 H 0.0805 1.0165 0.0189 0.028 Uiso 1 1 d R U . . .
C2 C 0.21464(19) 0.9456(3) 0.23116(13) 0.0300(7) Uani 1 1 d . . . . .
H2 H 0.2479 1.0027 0.2202 0.036 Uiso 1 1 d R U . . .
C14 C -0.0908(2) 0.6132(3) 0.12007(15) 0.0319(7) Uani 1 1 d . U . . .
C13 C 0.0567(2) 0.5605(3) 0.19792(14) 0.0356(7) Uani 1 1 d . U . . .
C1 C 0.1513(2) 0.8004(3) 0.27419(13) 0.0384(8) Uani 1 1 d . . . . .
H1 H 0.1355 0.7458 0.2980 0.046 Uiso 1 1 d R U . . .
C4 C 0.12618(16) 0.7902(3) 0.05435(11) 0.0216(5) Uani 1 1 d . . . . .
H4 H 0.1572 0.8517 0.0439 0.026 Uiso 1 1 d R U . . .
B2 B 0.58355(18) 0.0613(3) 0.12820(13) 0.0196(6) Uani 1 1 d . . . . .
C10 C 0.16311(19) 1.2939(3) 0.06144(14) 0.0318(7) Uani 1 1 d . . . . .
H10 H 0.1785 1.3684 0.0475 0.038 Uiso 1 1 d R U . . .
C15 C -0.0443(2) 0.7021(3) 0.22298(16) 0.0420(8) Uani 1 1 d . U . . .
O3 O -0.0730(2) 0.6917(3) 0.25793(14) 0.0696(9) Uani 1 1 d . U . . .
C110 C 0.67129(19) -0.2904(3) 0.06840(14) 0.0310(7) Uani 1 1 d . . . . .
H110 H 0.6883 -0.3648 0.0554 0.037 Uiso 1 1 d R U . . .
O6 O 0.3761(5) 0.2777(8) 0.2329(3) 0.051(2) Uani 0.6 1 d . . P A 1
O5 O 0.5643(2) 0.5301(3) 0.21384(15) 0.0804(11) Uani 1 1 d . U . . .
C114 C 0.5320(3) 0.4362(4) 0.19228(16) 0.0489(10) Uani 1 1 d . U . . .
C115 C 0.4169(6) 0.2797(13) 0.2051(4) 0.029(2) Uani 0.6 1 d . U P A 1
O6X O 0.4144(8) 0.3071(13) 0.2516(5) 0.054(3) Uani 0.4 1 d D . P A 2
C15X C 0.4464(8) 0.297(2) 0.2182(6) 0.039(4) Uani 0.4 1 d D U P A 2

loop_
_atom_site_aniso_label
_atom_site_aniso_U_11
_atom_site_aniso_U_22
_atom_site_aniso_U_33
_atom_site_aniso_U_23
_atom_site_aniso_U_13
_atom_site_aniso_U_12
Mn2 0.0468(3) 0.0228(2) 0.0234(2) 0.00205(19) 0.0197(2) 0.0119(2)
Mn1 0.0377(2) 0.0201(2) 0.0255(2) -0.00096(18) 0.01982(19) -0.00624(19)
P2 0.0334(4) 0.0235(4) 0.0250(4) -0.0050(3) 0.0152(3) 0.0018(3)
P4 0.0329(4) 0.0244(4) 0.0282(4) 0.0064(3) 0.0135(3) -0.0016(3)
P3 0.0227(4) 0.0383(5) 0.0398(4) -0.0057(4) 0.0144(3) 0.0042(3)
P6 0.0231(4) 0.0419(5) 0.0443(5) 0.0064(4) 0.0151(3) -0.0041(3)
P1 0.0595(6) 0.0283(5) 0.0209(4) -0.0028(3) -0.0081(4) 0.0047(4)
P5 0.0650(6) 0.0322(5) 0.0187(4) 0.0021(3) -0.0056(4) -0.0047(4)
O4 0.0428(13) 0.0443(15) 0.0631(16) 0.0244(13) 0.0294(13) 0.0179(12)
O1 0.0757(19) 0.0306(14) 0.0568(17) 0.0150(13) 0.0232(15) 0.0048(13)
N12 0.0225(11) 0.0201(12) 0.0188(10) 0.0012(9) 0.0117(9) 0.0032(9)
N7 0.0245(11) 0.0178(12) 0.0204(11) -0.0012(9) 0.0075(9) 0.0049(9)
N6 0.0220(11) 0.0204(12) 0.0167(10) -0.0005(9) 0.0087(9) -0.0013(9)
N2 0.0275(12) 0.0152(11) 0.0179(10) 0.0003(9) 0.0071(9) -0.0010(9)
N4 0.0170(10) 0.0155(11) 0.0169(10) -0.0003(9) 0.0064(8) -0.0006(8)
N5 0.0248(11) 0.0246(13) 0.0271(12) -0.0047(10) 0.0158(10) -0.0051(10)
N3 0.0220(11) 0.0189(12) 0.0191(10) -0.0006(9) 0.0087(9) -0.0029(9)
N10 0.0306(12) 0.0199(12) 0.0172(11) 0.0005(9) 0.0033(9) 0.0041(10)
C107 0.0180(12) 0.0178(13) 0.0209(12) 0.0005(11) 0.0075(10) -0.0012(10)
C112 0.0264(14) 0.0208(14) 0.0210(13) -0.0003(11) 0.0072(11) 0.0005(11)
N8 0.0185(10) 0.0190(12) 0.0171(10) -0.0009(9) 0.0053(8) 0.0018(9)
C6 0.0217(13) 0.0251(15) 0.0252(13) -0.0011(12) 0.0101(11) 0.0021(11)
C7 0.0188(12) 0.0156(13) 0.0229(13) 0.0012(11) 0.0118(10) 0.0014(10)
N1 0.0405(14) 0.0226(13) 0.0177(11) 0.0010(10) 0.0113(10) -0.0020(11)
C111 0.0344(15) 0.0269(16) 0.0292(15) -0.0070(13) 0.0150(13) -0.0030(13)
N11 0.0312(13) 0.0244(13) 0.0263(12) 0.0056(10) 0.0183(10) 0.0089(10)
C109 0.0372(16) 0.0157(14) 0.0381(16) 0.0066(13) 0.0155(13) 0.0020(12)
C3 0.0282(14) 0.0189(14) 0.0227(13) -0.0018(11) 0.0094(11) -0.0018(11)
N9 0.0487(15) 0.0241(13) 0.0172(11) -0.0041(10) 0.0127(11) 0.0039(11)
C113 0.0424(18) 0.0281(17) 0.0399(17) 0.0062(14) 0.0277(15) 0.0066(14)
C103 0.071(2) 0.0285(17) 0.0173(13) -0.0033(13) 0.0121(14) 0.0016(17)
C102 0.0212(13) 0.0224(14) 0.0250(13) 0.0033(12) 0.0098(11) -0.0003(11)
C104 0.0350(16) 0.0219(15) 0.0263(15) 0.0047(12) 0.0004(12) -0.0008(13)
B1 0.0204(14) 0.0190(15) 0.0172(13) -0.0014(12) 0.0081(11) -0.0007(12)
C11 0.0346(15) 0.0282(16) 0.0269(14) 0.0105(13) 0.0150(12) 0.0089(13)
C9 0.0333(15) 0.0173(14) 0.0422(17) -0.0036(13) 0.0164(13) -0.0012(12)
C108 0.0318(15) 0.0195(14) 0.0266(14) 0.0034(11) 0.0145(12) 0.0007(12)
C105 0.0280(15) 0.0392(18) 0.0387(17) 0.0130(15) 0.0228(13) 0.0089(13)
C8 0.0279(14) 0.0222(15) 0.0264(14) -0.0033(11) 0.0141(12) 0.0018(11)
C106 0.0233(13) 0.0253(15) 0.0261(14) 0.0014(12) 0.0111(11) -0.0038(11)
C5 0.0307(15) 0.0349(18) 0.0404(17) -0.0098(14) 0.0230(14) -0.0066(13)
C101 0.0298(14) 0.0191(14) 0.0230(13) 0.0029(11) 0.0065(11) 0.0040(11)
O2 0.0405(14) 0.0444(15) 0.0740(19) -0.0211(14) 0.0294(13) -0.0165(12)
C12 0.0259(14) 0.0226(15) 0.0209(13) 0.0014(11) 0.0071(11) 0.0018(11)
C2 0.0307(15) 0.0232(15) 0.0246(14) -0.0042(12) -0.0020(12) 0.0019(12)
C14 0.0360(16) 0.0266(16) 0.0438(18) -0.0043(14) 0.0273(15) -0.0048(14)
C13 0.051(2) 0.0291(17) 0.0325(16) 0.0011(14) 0.0225(15) -0.0076(15)
C1 0.065(2) 0.0285(17) 0.0170(13) 0.0001(13) 0.0107(14) 0.0011(16)
C4 0.0200(12) 0.0244(14) 0.0213(12) 0.0033(12) 0.0088(10) 0.0008(11)
B2 0.0199(14) 0.0213(16) 0.0160(13) 0.0008(12) 0.0051(11) -0.0003(12)
C10 0.0346(16) 0.0209(15) 0.0473(18) 0.0116(14) 0.0239(14) 0.0036(13)
C15 0.070(2) 0.0243(17) 0.049(2) -0.0028(15) 0.0418(19) -0.0083(16)
O3 0.122(3) 0.0526(18) 0.075(2) -0.0026(16) 0.083(2) -0.0154(18)
C110 0.0324(15) 0.0206(15) 0.0440(17) -0.0075(14) 0.0191(13) -0.0018(13)
O6 0.078(5) 0.051(5) 0.040(4) 0.014(3) 0.041(4) 0.034(4)
O5 0.120(3) 0.0342(16) 0.073(2) -0.0269(16) 0.021(2) 0.0040(17)
C114 0.076(3) 0.034(2) 0.0350(18) -0.0035(16) 0.0193(18) 0.0166(19)
C115 0.041(5) 0.029(4) 0.017(3) 0.003(3) 0.013(4) 0.016(5)
O6X 0.092(9) 0.046(6) 0.054(7) 0.008(5) 0.060(6) 0.019(6)
C15X 0.041(8) 0.032(8) 0.039(8) 0.001(6) 0.011(7) 0.017(7)

loop_
_atom_type_symbol
_atom_type_description
_atom_type_scat_dispersion_real
_atom_type_scat_dispersion_imag
_atom_type_scat_source
C C 0.0033 0.0016 'International Tables Vol C Tables 4.2.6.8 and 6.1.1.4'
H H 0.0000 0.0000 'International Tables Vol C Tables 4.2.6.8 and 6.1.1.4'
O O 0.0106 0.0060 'International Tables Vol C Tables 4.2.6.8 and 6.1.1.4'
N N 0.0061 0.0033 'International Tables Vol C Tables 4.2.6.8 and 6.1.1.4'
B B 0.0013 0.0007 'International Tables Vol C Tables 4.2.6.8 and 6.1.1.4'
P P 0.1023 0.0942 'International Tables Vol C Tables 4.2.6.8 and 6.1.1.4'
Mn Mn 0.3368 0.7283 'International Tables Vol C Tables 4.2.6.8 and 6.1.1.4'

loop_
_exptl_crystal_face_index_h
_exptl_crystal_face_index_k
_exptl_crystal_face_index_l
_exptl_crystal_face_perp_dist
0 0 1 0.147
0 0 -1 0.213
1 0 0 0.158
-2 0 -1 0.119
0 -1 0 0.098
0 1 -1 0.098
0 -1 -1 0.103
0 1 1 0.159
-1 0 1 0.178
1 0 -1 0.251

loop_
_geom_angle_atom_site_label_1
_geom_angle_atom_site_label_2
_geom_angle_atom_site_label_3
_geom_angle
C15X Mn2 C114 80.9(6)
C15X Mn2 C113 95.4(6)
C114 Mn2 C113 89.16(16)
C114 Mn2 C115 93.6(4)
C113 Mn2 C115 85.7(4)
C15X Mn2 N11 100.6(7)
C114 Mn2 N11 175.37(14)
C113 Mn2 N11 95.03(13)
C115 Mn2 N11 88.6(4)
C15X Mn2 N7 170.9(4)
C114 Mn2 N7 91.99(15)
C113 Mn2 N7 90.11(11)
C115 Mn2 N7 172.9(3)
N11 Mn2 N7 86.04(9)
C15X Mn2 N9 86.9(6)
C114 Mn2 N9 91.36(14)
C113 Mn2 N9 177.67(12)
C115 Mn2 N9 96.5(4)
N11 Mn2 N9 84.37(10)
N7 Mn2 N9 87.60(9)
C15 Mn1 C14 88.71(15)
C15 Mn1 C13 88.29(16)
C14 Mn1 C13 89.96(15)
C15 Mn1 N5 94.35(13)
C14 Mn1 N5 94.21(12)
C13 Mn1 N5 175.10(12)
C15 Mn1 N3 179.40(13)
C14 Mn1 N3 90.80(11)
C13 Mn1 N3 91.36(12)
N5 Mn1 N3 86.03(9)
C15 Mn1 N1 92.97(14)
C14 Mn1 N1 177.83(12)
C13 Mn1 N1 91.46(13)
N5 Mn1 N1 84.30(10)
N3 Mn1 N1 87.52(9)
C4 P2 C3 85.27(13)
C102 P4 C101 85.28(14)
C6 P3 C5 85.56(14)
C106 P6 C105 85.44(14)
C2 P1 C1 85.25(15)
C104 P5 C103 85.33(15)
C106 N12 N11 112.6(2)
C106 N12 B2 126.2(2)
N11 N12 B2 121.1(2)
C101 N7 N8 110.5(2)
C101 N7 Mn2 127.41(19)
N8 N7 Mn2 121.87(17)
C6 N6 N5 112.7(2)
C6 N6 B1 126.1(2)
N5 N6 B1 121.2(2)
C2 N2 N1 113.0(2)
C2 N2 B1 129.6(2)
N1 N2 B1 117.4(2)
C4 N4 N3 112.3(2)
C4 N4 B1 129.7(2)
N3 N4 B1 118.0(2)
C5 N5 N6 111.0(2)
C5 N5 Mn1 129.5(2)
N6 N5 Mn1 119.44(17)
C3 N3 N4 110.8(2)
C3 N3 Mn1 126.87(19)
N4 N3 Mn1 122.10(16)
C104 N10 N9 113.1(2)
C104 N10 B2 129.5(3)
N9 N10 B2 117.4(2)
C108 C107 C112 115.1(3)
C108 C107 B2 123.2(2)
C112 C107 B2 120.8(2)
C111 C112 C107 122.5(3)
C111 C112 H112 118.7
C107 C112 H112 118.8
C102 N8 N7 112.7(2)
C102 N8 B2 129.1(2)
N7 N8 B2 118.1(2)
N6 C6 P3 114.8(2)
N6 C6 H6 122.7
P3 C6 H6 122.5
C8 C7 C12 115.7(2)
C8 C7 B1 122.3(2)
C12 C7 B1 121.1(2)
C1 N1 N2 109.7(3)
C1 N1 Mn1 127.5(2)
N2 N1 Mn1 121.82(17)
C112 C111 C110 120.4(3)
C112 C111 H111 119.9
C110 C111 H111 119.7
C105 N11 N12 110.9(2)
C105 N11 Mn2 129.4(2)
N12 N11 Mn2 119.57(18)
C110 C109 C108 120.5(3)
C110 C109 H109 119.6
C108 C109 H109 119.8
N3 C3 P2 116.4(2)
N3 C3 H3 121.9
P2 C3 H3 121.7
C103 N9 N10 110.2(3)
C103 N9 Mn2 127.1(2)
N10 N9 Mn2 121.72(17)
O4 C113 Mn2 177.9(3)
N9 C103 P5 116.6(3)
N9 C103 H103 121.6
P5 C103 H103 121.8
N8 C102 P4 115.0(2)
N8 C102 H102 122.6
P4 C102 H102 122.4
N10 C104 P5 114.6(2)
N10 C104 H104 122.7
P5 C104 H104 122.7
N2 B1 N4 104.6(2)
N2 B1 N6 107.0(2)
N4 B1 N6 107.8(2)
N2 B1 C7 115.1(2)
N4 B1 C7 114.7(2)
N6 B1 C7 107.3(2)
C10 C11 C12 120.2(3)
C10 C11 H11 119.8
C12 C11 H11 120.0
C10 C9 C8 120.7(3)
C10 C9 H9 119.6
C8 C9 H9 119.7
C109 C108 C107 122.6(3)
C109 C108 H108 118.8
C107 C108 H108 118.6
N11 C105 P6 116.1(2)
N11 C105 H105 122.0
P6 C105 H105 121.9
C9 C8 C7 121.7(3)
C9 C8 H8 119.1
C7 C8 H8 119.1
N12 C106 P6 115.0(2)
N12 C106 H106 122.6
P6 C106 H106 122.4
N5 C5 P3 115.9(2)
N5 C5 H5 122.1
P3 C5 H5 122.0
N7 C101 P4 116.5(2)
N7 C101 H101 121.7
P4 C101 H101 121.8
C11 C12 C7 122.6(3)
C11 C12 H12 118.7
C7 C12 H12 118.8
N2 C2 P1 114.8(2)
N2 C2 H2 122.6
P1 C2 H2 122.6
O2 C14 Mn1 178.4(3)
O1 C13 Mn1 179.2(3)
N1 C1 P1 117.1(3)
N1 C1 H1 121.4
P1 C1 H1 121.4
N4 C4 P2 115.2(2)
N4 C4 H4 122.4
P2 C4 H4 122.3
N10 B2 N8 104.7(2)
N10 B2 N12 106.8(2)
N8 B2 N12 107.9(2)
N10 B2 C107 116.0(2)
N8 B2 C107 114.2(2)
N12 B2 C107 106.8(2)
C9 C10 C11 118.9(3)
C9 C10 H10 120.5
C11 C10 H10 120.6
O3 C15 Mn1 175.8(3)
C109 C110 C111 118.8(3)
C109 C110 H110 120.7
C111 C110 H110 120.5
O5 C114 Mn2 179.1(4)
O6 C115 Mn2 178.0(12)
O6X C15X Mn2 172.1(14)

loop_
_geom_bond_atom_site_label_1
_geom_bond_atom_site_label_2
_geom_bond_distance
Mn2 C15X 1.765(14)
Mn2 C114 1.800(4)
Mn2 C113 1.815(3)
Mn2 C115 1.848(9)
Mn2 N11 2.030(3)
Mn2 N7 2.053(2)
Mn2 N9 2.063(3)
Mn1 C15 1.802(3)
Mn1 C14 1.811(3)
Mn1 C13 1.811(4)
Mn1 N5 2.032(3)
Mn1 N3 2.055(2)
Mn1 N1 2.061(2)
P2 C4 1.717(3)
P2 C3 1.741(3)
P4 C102 1.723(3)
P4 C101 1.738(3)
P3 C6 1.725(3)
P3 C5 1.745(3)
P6 C106 1.724(3)
P6 C105 1.740(4)
P1 C2 1.723(3)
P1 C1 1.731(4)
P5 C104 1.727(3)
P5 C103 1.738(4)
O4 C113 1.140(4)
O1 C13 1.146(4)
N12 C106 1.340(4)
N12 N11 1.362(3)
N12 B2 1.582(4)
N7 C101 1.325(4)
N7 N8 1.364(3)
N6 C6 1.340(4)
N6 N5 1.366(3)
N6 B1 1.579(4)
N2 C2 1.343(4)
N2 N1 1.365(3)
N2 B1 1.568(3)
N4 C4 1.345(3)
N4 N3 1.362(3)
N4 B1 1.568(4)
N5 C5 1.321(4)
N3 C3 1.322(4)
N10 C104 1.341(4)
N10 N9 1.363(3)
N10 B2 1.566(4)
C107 C108 1.403(4)
C107 C112 1.409(4)
C107 B2 1.604(4)
C112 C111 1.382(4)
C112 H112 0.9300
N8 C102 1.339(3)
N8 B2 1.567(4)
C6 H6 0.9299
C7 C8 1.401(4)
C7 C12 1.403(4)
C7 B1 1.608(4)
N1 C1 1.327(4)
C111 C110 1.383(4)
C111 H111 0.9302
N11 C105 1.326(4)
C109 C110 1.380(4)
C109 C108 1.382(4)
C109 H109 0.9301
C3 H3 0.9300
N9 C103 1.326(4)
C103 H103 0.9300
C102 H102 0.9300
C104 H104 0.9300
C11 C10 1.380(4)
C11 C12 1.380(4)
C11 H11 0.9301
C9 C10 1.377(4)
C9 C8 1.391(4)
C9 H9 0.9299
C108 H108 0.9301
C105 H105 0.9300
C8 H8 0.9302
C106 H106 0.9299
C5 H5 0.9299
C101 H101 0.9300
O2 C14 1.146(4)
C12 H12 0.9301
C2 H2 0.9300
C1 H1 0.9301
C4 H4 0.9299
C10 H10 0.9299
C15 O3 1.145(4)
C110 H110 0.9300
O6 C115 1.145(9)
O5 C114 1.152(5)
O6X C15X 1.150(9)
